data_4507362
loop_
_publ_author_name
'Chutia, Romen'
'Dey, Sandeep Kumar'
'Das, Gopal'

_publ_section_title
;
 Positional Isomeric Effect in Nitrophenyl Functionalized Tripodal Urea
 Receptors toward Binding and Encapsulation of Anions
;
_journal_issue 2
_journal_name_full 'Crystal Growth &amp; Design'
_journal_page_first 883
_journal_paper_doi 10.1021/cg3015749
_journal_volume 13
_journal_year 2013
_chemical_formula_moiety 'C27 H30 N10 O9, 3(C16 H36 N), 1.5(C8 H4 O4), 4(O)'
_chemical_formula_sum 'C87 H144 N13 O19'
_chemical_formula_weight 1676.15
_chemical_name_systematic
; 
 ? 
;
_space_group_IT_number 2
_symmetry_cell_setting triclinic
_symmetry_space_group_name_Hall '-P 1'
_symmetry_space_group_name_H-M 'P -1'
_atom_sites_solution_hydrogens geom
_atom_sites_solution_primary direct
_atom_sites_solution_secondary difmap
_audit_creation_method SHELXL-97
_cell_angle_alpha 110.0609(10)
_cell_angle_beta 94.7009(13)
_cell_angle_gamma 98.6721(12)
_cell_formula_units_Z 2
_cell_length_a 10.9000(3)
_cell_length_b 20.4538(4)
_cell_length_c 24.2322(5)
_cell_measurement_reflns_used 9551
_cell_measurement_temperature 298(2)
_cell_measurement_theta_max 20.27
_cell_measurement_theta_min 0.90
_cell_volume 4964.4(2)
_computing_cell_refinement 'Bruker SMART'
_computing_data_collection 'Bruker SMART'
_computing_data_reduction 'Bruker SAINT'
_computing_molecular_graphics 'Bruker SHELXTL'
_computing_publication_material 'Bruker SHELXTL'
_computing_structure_refinement 'Bruker SHELXTL'
_computing_structure_solution 'Bruker SHELXTL'
_diffrn_ambient_temperature 298(2)
_diffrn_measured_fraction_theta_full 0.986
_diffrn_measured_fraction_theta_max 0.986
_diffrn_radiation_monochromator graphite
_diffrn_radiation_source 'fine-focus sealed tube'
_diffrn_radiation_type MoK\a
_diffrn_radiation_wavelength 0.71073
_diffrn_reflns_av_R_equivalents 0.0304
_diffrn_reflns_av_sigmaI/netI 0.0398
_diffrn_reflns_limit_h_max 13
_diffrn_reflns_limit_h_min -13
_diffrn_reflns_limit_k_max 25
_diffrn_reflns_limit_k_min -25
_diffrn_reflns_limit_l_max 30
_diffrn_reflns_limit_l_min -30
_diffrn_reflns_number 33240
_diffrn_reflns_theta_full 26.27
_diffrn_reflns_theta_max 26.27
_diffrn_reflns_theta_min 0.90
_exptl_absorpt_coefficient_mu 0.079
_exptl_absorpt_correction_T_max 0.980
_exptl_absorpt_correction_T_min 0.969
_exptl_absorpt_correction_type multi-scan
_exptl_absorpt_process_details SADABS
_exptl_crystal_colour colorless
_exptl_crystal_density_diffrn 1.121
_exptl_crystal_density_method 'not measured'
_exptl_crystal_description block
_exptl_crystal_F_000 1818
_exptl_crystal_size_max 0.46
_exptl_crystal_size_mid 0.33
_exptl_crystal_size_min 0.25
_refine_diff_density_max 0.420
_refine_diff_density_min -0.447
_refine_diff_density_rms 0.043
_refine_ls_extinction_method none
_refine_ls_goodness_of_fit_ref 1.012
_refine_ls_hydrogen_treatment none
_refine_ls_matrix_type full
_refine_ls_number_parameters 1079
_refine_ls_number_reflns 9551
_refine_ls_number_restraints 10
_refine_ls_restrained_S_all 1.012
_refine_ls_R_factor_all 0.1079
_refine_ls_R_factor_gt 0.0840
_refine_ls_shift/su_max 0.041
_refine_ls_shift/su_mean 0.023
_refine_ls_structure_factor_coef Fsqd
_refine_ls_weighting_details 'calc w=1/[\s^2^(Fo^2^)+(0.2800P)^2^+0.0417P] where P=(Fo^2^+2Fc^2^)/3'
_refine_ls_weighting_scheme calc
_refine_ls_wR_factor_gt 0.1766
_refine_ls_wR_factor_ref 0.2143
_reflns_number_gt 20406
_reflns_number_total 21010
_reflns_threshold_expression >2sigma(I)
_cod_data_source_file cg3015749_si_002.cif
_cod_data_source_block m-UTRA_Trph
_cod_depositor_comments
;
The following automatic conversions were performed:

'_symmetry_cell_setting' value 'Triclinic' changed to 'triclinic'
according to /home/saulius/struct/CIF-dictionaries/cif_core.dic
dictionary named 'cif_core.dic' version 2.4.2 from 2011-04-26.

Automatic conversion script
Id: cif_fix_values 1891 2012-01-12 08:04:46Z andrius 
;
_cod_original_cell_volume 4964.5(2)
_cod_original_sg_symbol_H-M P-1
_cod_database_code 4507362

loop_
_symmetry_equiv_pos_as_xyz
'x, y, z'
'-x, -y, -z'

loop_
_atom_site_label
_atom_site_type_symbol
_atom_site_fract_x
_atom_site_fract_y
_atom_site_fract_z
_atom_site_U_iso_or_equiv
_atom_site_adp_type
_atom_site_occupancy
_atom_site_symmetry_multiplicity
_atom_site_calc_flag
_atom_site_refinement_flags
N1 N 0.0416(4) 0.64335(19) 0.29629(15) 0.0569(11) Uani 1 1 d .
N8 N -0.0967(4) 0.7585(2) 0.22643(17) 0.0639(12) Uani 1 1 d .
H8N H -0.1542 0.7416 0.1960 0.077 Uiso 1 1 calc R
N9 N -0.0488(4) 0.8516(2) 0.19680(16) 0.0608(11) Uani 1 1 d .
H9N H -0.1124 0.8294 0.1699 0.073 Uiso 1 1 calc R
N10 N -0.0358(11) 1.0265(5) 0.1051(4) 0.165(3) Uani 1 1 d .
N6 N -0.0552(4) 0.3414(2) 0.19785(17) 0.0692(12) Uani 1 1 d .
H6N H -0.1068 0.3347 0.1668 0.083 Uiso 1 1 calc R
N5 N 0.0003(4) 0.4514(2) 0.19582(17) 0.0692(12) Uani 1 1 d .
H5N H -0.0509 0.4363 0.1632 0.083 Uiso 1 1 calc R
N7 N -0.2914(10) 0.1269(4) 0.2072(3) 0.137(3) Uani 1 1 d .
N3 N 0.4794(4) 0.79801(19) 0.48015(17) 0.0646(12) Uani 1 1 d .
H3N H 0.4866 0.7574 0.4818 0.078 Uiso 1 1 calc R
N2 N 0.2940(4) 0.7382(2) 0.42435(18) 0.0717(13) Uani 1 1 d .
H2N H 0.3104 0.7046 0.4357 0.086 Uiso 1 1 calc R
N4 N 0.8629(6) 0.8781(4) 0.6187(2) 0.1011(17) Uani 1 1 d .
N12 N 0.6900(4) 0.9124(2) 0.32988(16) 0.0626(11) Uani 1 1 d .
N11 N 0.9870(5) 0.2466(2) 0.00468(18) 0.0846(15) Uani 1 1 d .
N13 N 0.6696(4) 0.4201(2) 0.33115(18) 0.0788(14) Uani 1 1 d .
C1 C 0.1614(5) 0.6577(2) 0.3327(2) 0.0602(14) Uani 1 1 d .
H1A H 0.2280 0.6610 0.3090 0.072 Uiso 1 1 calc R
H1B H 0.1673 0.6186 0.3462 0.072 Uiso 1 1 calc R
C3 C 0.3770(5) 0.7992(3) 0.44387(19) 0.0577(14) Uani 1 1 d .
C4 C 0.5727(5) 0.8551(2) 0.51458(19) 0.0551(13) Uani 1 1 d .
C5 C 0.6693(5) 0.8412(3) 0.5484(2) 0.0633(14) Uani 1 1 d .
H5 H 0.6708 0.7951 0.5463 0.076 Uiso 1 1 calc R
C6 C 0.7605(5) 0.8958(3) 0.5842(2) 0.0685(15) Uani 1 1 d .
C2 C 0.1789(5) 0.7254(2) 0.3855(2) 0.0673(15) Uani 1 1 d .
H2A H 0.1783 0.7647 0.3719 0.081 Uiso 1 1 calc R
H2B H 0.1091 0.7232 0.4076 0.081 Uiso 1 1 calc R
C9 C 0.5800(5) 0.9250(2) 0.5181(2) 0.0623(14) Uani 1 1 d .
H9 H 0.5206 0.9359 0.4945 0.075 Uiso 1 1 calc R
C7 C 0.7651(6) 0.9652(3) 0.5903(2) 0.0753(15) Uani 1 1 d .
H7 H 0.8270 1.0016 0.6165 0.090 Uiso 1 1 calc R
C8 C 0.6727(6) 0.9776(3) 0.5554(2) 0.0755(16) Uani 1 1 d .
H8 H 0.6734 1.0239 0.5573 0.091 Uiso 1 1 calc R
C10 C -0.0105(5) 0.5682(2) 0.2667(2) 0.0626(14) Uani 1 1 d .
H10A H -0.0948 0.5635 0.2476 0.075 Uiso 1 1 calc R
H10B H -0.0174 0.5471 0.2968 0.075 Uiso 1 1 calc R
C11 C 0.0616(5) 0.5256(2) 0.2205(2) 0.0664(14) Uani 1 1 d .
H11A H 0.0664 0.5445 0.1890 0.080 Uiso 1 1 calc R
H11B H 0.1464 0.5296 0.2387 0.080 Uiso 1 1 calc R
C12 C 0.0217(5) 0.4061(3) 0.2227(2) 0.0637(14) Uani 1 1 d .
C13 C -0.0589(6) 0.2840(3) 0.2179(2) 0.0705(16) Uani 1 1 d .
C14 C -0.1653(7) 0.2348(3) 0.2024(2) 0.0733(16) Uani 1 1 d .
H14 H -0.2335 0.2383 0.1787 0.088 Uiso 1 1 calc R
C15 C -0.1714(8) 0.1787(3) 0.2226(3) 0.094(2) Uani 1 1 d .
C18 C 0.0447(7) 0.2753(3) 0.2517(3) 0.102(2) Uani 1 1 d .
H18 H 0.1190 0.3086 0.2620 0.122 Uiso 1 1 calc R
C17 C 0.0369(10) 0.2192(5) 0.2692(3) 0.124(3) Uani 1 1 d .
H17 H 0.1065 0.2139 0.2911 0.148 Uiso 1 1 calc R
C16 C -0.0715(12) 0.1697(4) 0.2554(3) 0.122(3) Uani 1 1 d .
H16 H -0.0771 0.1313 0.2680 0.147 Uiso 1 1 calc R
C19 C 0.0351(5) 0.6845(3) 0.2570(2) 0.0593(13) Uani 1 1 d .
H19A H 0.0303 0.6535 0.2159 0.071 Uiso 1 1 calc R
H19B H 0.1097 0.7210 0.2668 0.071 Uiso 1 1 calc R
C20 C -0.0809(5) 0.7182(3) 0.2650(2) 0.0634(14) Uani 1 1 d .
H20A H -0.1545 0.6812 0.2566 0.076 Uiso 1 1 calc R
H20B H -0.0744 0.7494 0.3060 0.076 Uiso 1 1 calc R
C22 C 0.0158(5) 0.9140(3) 0.1934(2) 0.0644(14) Uani 1 1 d .
C21 C -0.0232(5) 0.8215(3) 0.2377(2) 0.0534(12) Uani 1 1 d .
C23 C -0.0376(6) 0.9401(3) 0.1538(2) 0.0803(17) Uani 1 1 d .
H23 H -0.1147 0.9168 0.1307 0.096 Uiso 1 1 calc R
C24 C 0.0240(8) 1.0004(4) 0.1489(3) 0.095(2) Uani 1 1 d .
C27 C 0.1341(7) 0.9503(4) 0.2261(3) 0.096(2) Uani 1 1 d .
H27 H 0.1729 0.9343 0.2533 0.115 Uiso 1 1 calc R
C25 C 0.1364(9) 1.0355(4) 0.1803(4) 0.115(2) Uani 1 1 d .
H25 H 0.1748 1.0770 0.1762 0.138 Uiso 1 1 calc R
C26 C 0.1918(8) 1.0101(4) 0.2171(3) 0.120(3) Uani 1 1 d .
H26 H 0.2714 1.0331 0.2374 0.144 Uiso 1 1 calc R
C52 C 0.8207(5) 0.9070(3) 0.3508(2) 0.0641(14) Uani 1 1 d .
H52A H 0.8782 0.9480 0.3505 0.077 Uiso 1 1 calc R
H52B H 0.8420 0.8653 0.3222 0.077 Uiso 1 1 calc R
C48 C 0.6870(5) 0.9100(3) 0.2663(2) 0.0732(15) Uani 1 1 d .
H48A H 0.7547 0.9464 0.2658 0.088 Uiso 1 1 calc R
H48B H 0.7047 0.8646 0.2423 0.088 Uiso 1 1 calc R
C49 C 0.5687(6) 0.9200(3) 0.2371(2) 0.0844(17) Uani 1 1 d .
H49A H 0.4982 0.8870 0.2403 0.101 Uiso 1 1 calc R
H49B H 0.5552 0.9677 0.2571 0.101 Uiso 1 1 calc R
C56 C 0.5950(5) 0.8520(3) 0.3319(2) 0.0706(15) Uani 1 1 d .
H56A H 0.5125 0.8585 0.3191 0.085 Uiso 1 1 calc R
H56B H 0.5977 0.8556 0.3729 0.085 Uiso 1 1 calc R
C44 C 0.6537(5) 0.9807(3) 0.3690(2) 0.0685(15) Uani 1 1 d .
H44A H 0.6583 0.9813 0.4093 0.082 Uiso 1 1 calc R
H44B H 0.5671 0.9802 0.3555 0.082 Uiso 1 1 calc R
C53 C 0.8433(5) 0.9024(3) 0.4123(2) 0.0786(16) Uani 1 1 d .
H53A H 0.7876 0.8615 0.4137 0.094 Uiso 1 1 calc R
H53B H 0.8262 0.9446 0.4420 0.094 Uiso 1 1 calc R
C45 C 0.7346(6) 1.0494(3) 0.3699(2) 0.0829(17) Uani 1 1 d .
H45A H 0.8209 1.0518 0.3852 0.099 Uiso 1 1 calc R
H45B H 0.7324 1.0491 0.3297 0.099 Uiso 1 1 calc R
C46 C 0.6883(7) 1.1146(3) 0.4083(3) 0.105(2) Uani 1 1 d .
H46A H 0.6017 1.1116 0.3931 0.126 Uiso 1 1 calc R
H46B H 0.6912 1.1149 0.4485 0.126 Uiso 1 1 calc R
C54 C 0.9796(6) 0.8961(3) 0.4252(3) 0.0907(18) Uani 1 1 d .
H54A H 0.9974 0.8564 0.3931 0.109 Uiso 1 1 calc R
H54B H 1.0339 0.9387 0.4260 0.109 Uiso 1 1 calc R
C58 C 0.5138(6) 0.7232(3) 0.3046(3) 0.098(2) Uani 1 1 d .
H58A H 0.4309 0.7334 0.2980 0.117 Uiso 1 1 calc R
H58B H 0.5294 0.7262 0.3455 0.117 Uiso 1 1 calc R
C57 C 0.6086(6) 0.7775(3) 0.2952(3) 0.0834(17) Uani 1 1 d .
H57A H 0.5988 0.7714 0.2535 0.100 Uiso 1 1 calc R
H57B H 0.6921 0.7705 0.3060 0.100 Uiso 1 1 calc R
C50 C 0.5757(8) 0.9079(4) 0.1733(3) 0.113(2) Uani 1 1 d .
H50A H 0.5867 0.8596 0.1534 0.135 Uiso 1 1 calc R
H50B H 0.6485 0.9395 0.1704 0.135 Uiso 1 1 calc R
C47 C 0.7653(8) 1.1829(3) 0.4095(3) 0.117(2) Uani 1 1 d .
H47A H 0.8501 1.1876 0.4267 0.176 Uiso 1 1 calc R
H47B H 0.7305 1.2221 0.4328 0.176 Uiso 1 1 calc R
H47C H 0.7641 1.1825 0.3697 0.176 Uiso 1 1 calc R
C59 C 0.5165(8) 0.6482(3) 0.2635(4) 0.128(3) Uani 1 1 d .
H59A H 0.4733 0.6398 0.2248 0.191 Uiso 1 1 calc R
H59B H 0.4759 0.6148 0.2791 0.191 Uiso 1 1 calc R
H59C H 0.6019 0.6427 0.2605 0.191 Uiso 1 1 calc R
C51 C 0.4578(10) 0.9201(5) 0.1416(4) 0.158(4) Uani 1 1 d .
H51A H 0.3851 0.8898 0.1453 0.237 Uiso 1 1 calc R
H51B H 0.4651 0.9094 0.1004 0.237 Uiso 1 1 calc R
H51C H 0.4497 0.9688 0.1594 0.237 Uiso 1 1 calc R
C68 C 0.6543(6) 0.4920(3) 0.3715(2) 0.0813(17) Uani 1 1 d .
H68A H 0.6598 0.4924 0.4118 0.098 Uiso 1 1 calc R
H68B H 0.5706 0.4986 0.3606 0.098 Uiso 1 1 calc R
C64 C 0.5629(6) 0.3682(3) 0.3396(3) 0.0913(18) Uani 1 1 d .
H64A H 0.5686 0.3758 0.3816 0.110 Uiso 1 1 calc R
H64B H 0.4842 0.3798 0.3279 0.110 Uiso 1 1 calc R
C60 C 0.7963(6) 0.4042(3) 0.3469(3) 0.098(2) Uani 1 1 d .
H60A H 0.8029 0.3585 0.3184 0.118 Uiso 1 1 calc R
H60B H 0.8606 0.4395 0.3423 0.118 Uiso 1 1 calc R
C69 C 0.7500(7) 0.5562(3) 0.3711(3) 0.097(2) Uani 1 1 d .
H69A H 0.8337 0.5541 0.3865 0.116 Uiso 1 1 calc R
H69B H 0.7503 0.5556 0.3309 0.116 Uiso 1 1 calc R
C61 C 0.8235(7) 0.4028(4) 0.4078(3) 0.117(2) Uani 1 1 d .
H61A H 0.7531 0.3737 0.4156 0.140 Uiso 1 1 calc R
H61B H 0.8341 0.4505 0.4368 0.140 Uiso 1 1 calc R
C72 C 0.6641(8) 0.4143(4) 0.2664(3) 0.114(2) Uani 1 1 d .
H72A H 0.6692 0.3663 0.2418 0.137 Uiso 1 1 calc R
H72B H 0.7352 0.4462 0.2624 0.137 Uiso 1 1 calc R
C70 C 0.7112(7) 0.6233(3) 0.4098(3) 0.110(2) Uani 1 1 d D
H70A H 0.7084 0.6223 0.4494 0.132 Uiso 1 1 calc R
H70B H 0.6274 0.6246 0.3938 0.132 Uiso 1 1 calc R
C65 C 0.5585(7) 0.2900(4) 0.3058(3) 0.116(2) Uani 1 1 d D
H65A H 0.6358 0.2766 0.3170 0.140 Uiso 1 1 calc R
H65B H 0.5483 0.2802 0.2635 0.140 Uiso 1 1 calc R
C73 C 0.5415(12) 0.4328(6) 0.2449(3) 0.182(5) Uani 1 1 d D
H73A H 0.4715 0.4024 0.2515 0.218 Uiso 1 1 calc R
H73B H 0.5390 0.4813 0.2693 0.218 Uiso 1 1 calc R
C75 C 0.3862(11) 0.4301(6) 0.1650(4) 0.206(6) Uani 1 1 d D
H75A H 0.3720 0.4763 0.1877 0.309 Uiso 1 1 calc R
H75B H 0.3322 0.3948 0.1742 0.309 Uiso 1 1 calc R
H75C H 0.3686 0.4219 0.1234 0.309 Uiso 1 1 calc R
C66 C 0.4477(9) 0.2484(4) 0.3215(4) 0.170(4) Uani 1 1 d D
H66A H 0.4564 0.2616 0.3643 0.205 Uiso 1 1 calc R
H66B H 0.3712 0.2614 0.3089 0.205 Uiso 1 1 calc R
C71 C 0.7999(8) 0.6901(3) 0.4137(4) 0.136(3) Uani 1 1 d D
H71A H 0.8749 0.6968 0.4403 0.204 Uiso 1 1 calc R
H71B H 0.7598 0.7302 0.4283 0.204 Uiso 1 1 calc R
H71C H 0.8209 0.6856 0.3751 0.204 Uiso 1 1 calc R
C62 C 0.9422(11) 0.3731(6) 0.4143(5) 0.186(5) Uani 1 1 d D
H62A H 0.9288 0.3248 0.3861 0.223 Uiso 1 1 calc R
H62B H 1.0102 0.4007 0.4037 0.223 Uiso 1 1 calc R
C74 C 0.5222(12) 0.4259(9) 0.1802(4) 0.42(2) Uani 1 1 d D
H74A H 0.5397 0.3810 0.1550 0.510 Uiso 1 1 calc R
H74B H 0.5779 0.4639 0.1743 0.510 Uiso 1 1 calc R
C63 C 0.9827(14) 0.3728(7) 0.4758(5) 0.240(8) Uani 1 1 d D
H63A H 0.9629 0.4135 0.5053 0.360 Uiso 1 1 calc R
H63B H 1.0715 0.3744 0.4813 0.360 Uiso 1 1 calc R
H63C H 0.9394 0.3304 0.4795 0.360 Uiso 1 1 calc R
C40 C 0.9483(6) 0.2352(3) -0.0597(2) 0.0856(18) Uani 1 1 d .
H40A H 1.0197 0.2550 -0.0742 0.103 Uiso 1 1 calc R
H40B H 0.9291 0.1846 -0.0819 0.103 Uiso 1 1 calc R
C42 C 0.8086(7) 0.2514(4) -0.1379(3) 0.109(2) Uani 1 1 d .
H42A H 0.7911 0.2005 -0.1591 0.131 Uiso 1 1 calc R
H42B H 0.8816 0.2711 -0.1515 0.131 Uiso 1 1 calc R
C41 C 0.8400(7) 0.2656(4) -0.0732(3) 0.100(2) Uani 1 1 d .
H41A H 0.8585 0.3165 -0.0517 0.120 Uiso 1 1 calc R
H41B H 0.7676 0.2459 -0.0593 0.120 Uiso 1 1 calc R
C43 C 0.6973(9) 0.2815(5) -0.1543(3) 0.140(3) Uani 1 1 d .
H43A H 0.6268 0.2668 -0.1371 0.210 Uiso 1 1 calc R
H43B H 0.6761 0.2643 -0.1967 0.210 Uiso 1 1 calc R
H43C H 0.7189 0.3324 -0.1393 0.210 Uiso 1 1 calc R
C28 C 1.1013(7) 0.2136(3) 0.0085(3) 0.100(2) Uani 1 1 d .
H28A H 1.1641 0.2335 -0.0104 0.120 Uiso 1 1 calc R
H28B H 1.0778 0.1633 -0.0145 0.120 Uiso 1 1 calc R
C30 C 1.2609(9) 0.1772(6) 0.0690(4) 0.153(3) Uani 1 1 d .
H30A H 1.2201 0.1277 0.0530 0.184 Uiso 1 1 calc R
H30B H 1.3187 0.1846 0.0424 0.184 Uiso 1 1 calc R
C29 C 1.1620(9) 0.2226(4) 0.0700(3) 0.130(3) Uani 1 1 d .
H29A H 1.0974 0.2102 0.0919 0.156 Uiso 1 1 calc R
H29B H 1.2004 0.2720 0.0909 0.156 Uiso 1 1 calc R
C31 C 1.3341(12) 0.1927(6) 0.1287(5) 0.203(6) Uani 1 1 d .
H31A H 1.3550 0.2431 0.1497 0.304 Uiso 1 1 calc R
H31B H 1.4098 0.1739 0.1237 0.304 Uiso 1 1 calc R
H31C H 1.2845 0.1710 0.1510 0.304 Uiso 1 1 calc R
C32 C 1.0157(8) 0.3249(3) 0.0418(2) 0.099(2) Uani 1 1 d .
H32A H 1.0380 0.3306 0.0830 0.119 Uiso 1 1 calc R
H32B H 0.9403 0.3441 0.0391 0.119 Uiso 1 1 calc R
C33 C 1.1222(9) 0.3682(4) 0.0237(3) 0.123(3) Uani 1 1 d .
H33A H 1.2008 0.3534 0.0302 0.148 Uiso 1 1 calc R
H33B H 1.1042 0.3611 -0.0181 0.148 Uiso 1 1 calc R
C34 C 1.1313(10) 0.4462(4) 0.0617(4) 0.160(4) Uani 1 1 d D
H34A H 1.0502 0.4593 0.0572 0.192 Uiso 1 1 calc R
H34B H 1.1537 0.4531 0.1031 0.192 Uiso 1 1 calc R
C35 C 1.2285(14) 0.4939(6) 0.0439(6) 0.258(8) Uani 1 1 d D
H35A H 1.3039 0.4748 0.0399 0.387 Uiso 1 1 calc R
H35B H 1.2464 0.5406 0.0739 0.387 Uiso 1 1 calc R
H35C H 1.1965 0.4964 0.0067 0.387 Uiso 1 1 calc R
C36 C 0.8803(7) 0.2128(3) 0.0287(3) 0.098(2) Uani 1 1 d D
H36A H 0.9085 0.2205 0.0698 0.118 Uiso 1 1 calc R
H36B H 0.8113 0.2376 0.0282 0.118 Uiso 1 1 calc R
C37 C 0.8303(7) 0.1340(3) -0.0037(3) 0.104(2) Uani 1 1 d D
H37A H 0.8004 0.1254 -0.0449 0.125 Uiso 1 1 calc R
H37B H 0.8978 0.1082 -0.0030 0.125 Uiso 1 1 calc R
C39 C 0.6766(13) 0.0276(4) -0.0098(5) 0.212(6) Uani 1 1 d D
H39A H 0.6424 0.0202 -0.0497 0.317 Uiso 1 1 calc R
H39B H 0.6126 0.0101 0.0094 0.317 Uiso 1 1 calc R
H39C H 0.7447 0.0027 -0.0104 0.317 Uiso 1 1 calc R
C38 C 0.7240(7) 0.1064(4) 0.0242(4) 0.151(3) Uani 1 1 d D
H38A H 0.6561 0.1319 0.0235 0.181 Uiso 1 1 calc R
H38B H 0.7535 0.1143 0.0652 0.181 Uiso 1 1 calc R
O2 O 0.9480(5) 0.9248(3) 0.6482(2) 0.1215(17) Uani 1 1 d .
C84 C 0.4205(6) 0.6218(3) 0.4816(3) 0.0685(15) Uani 1 1 d .
O3 O 0.8576(6) 0.8157(3) 0.6126(3) 0.160(3) Uani 1 1 d .
C55 C 1.0109(7) 0.8856(4) 0.4833(3) 0.105(2) Uani 1 1 d .
H55A H 1.0135 0.9291 0.5158 0.157 Uiso 1 1 calc R
H55B H 1.0912 0.8718 0.4847 0.157 Uiso 1 1 calc R
H55C H 0.9479 0.8492 0.4863 0.157 Uiso 1 1 calc R
O6 O -0.3760(7) 0.1318(3) 0.1735(3) 0.158(2) Uani 1 1 d .
O8 O 0.0094(8) 1.0825(4) 0.1025(4) 0.193(3) Uani 1 1 d .
O5 O -0.2977(9) 0.0807(4) 0.2280(3) 0.211(4) Uani 1 1 d .
O9 O -0.1241(11) 0.9895(6) 0.0723(5) 0.309(8) Uani 1 1 d .
O14 O 0.3312(4) 0.61062(17) 0.44185(17) 0.0879(13) Uani 1 1 d .
O15 O 0.4789(4) 0.68150(19) 0.51481(17) 0.0885(13) Uani 1 1 d .
C85 C 0.4614(5) 0.5583(2) 0.49192(19) 0.0553(13) Uani 1 1 d .
C86 C 0.5729(5) 0.5663(2) 0.52684(19) 0.0588(13) Uani 1 1 d .
H86 H 0.6226 0.6112 0.5453 0.071 Uiso 1 1 calc R
C79 C 0.4489(5) 0.2587(3) 0.9774(2) 0.0758(16) Uani 1 1 d .
H79 H 0.4036 0.2125 0.9640 0.091 Uiso 1 1 calc R
C78 C 0.5458(5) 0.2803(3) 1.0244(2) 0.0743(16) Uani 1 1 d .
H78 H 0.5636 0.2489 1.0426 0.089 Uiso 1 1 calc R
C77 C 0.6157(5) 0.3480(3) 1.0442(2) 0.0599(13) Uani 1 1 d .
C80 C 0.4186(5) 0.3043(3) 0.9503(2) 0.0620(14) Uani 1 1 d .
C82 C 0.5850(6) 0.3931(3) 1.0167(2) 0.0801(17) Uani 1 1 d .
H82 H 0.6308 0.4391 1.0294 0.096 Uiso 1 1 calc R
C83 C 0.3075(6) 0.2783(4) 0.9011(2) 0.0781(17) Uani 1 1 d .
C81 C 0.4869(6) 0.3712(3) 0.9702(2) 0.0757(16) Uani 1 1 d .
H81 H 0.4677 0.4029 0.9525 0.091 Uiso 1 1 calc R
C76 C 0.7223(6) 0.3695(4) 1.0942(3) 0.0792(17) Uani 1 1 d .
O11 O 0.7373(4) 0.3268(2) 1.11979(17) 0.0942(13) Uani 1 1 d .
O10 O 0.7923(4) 0.4285(2) 1.1066(2) 0.1071(15) Uani 1 1 d .
O13 O 0.2433(4) 0.2194(3) 0.89092(18) 0.1008(14) Uani 1 1 d .
O12 O 0.2886(5) 0.3187(2) 0.8735(2) 0.132(2) Uani 1 1 d .
O7 O 0.0565(3) 0.85130(18) 0.28205(14) 0.0673(10) Uani 1 1 d .
O1 O 0.3630(4) 0.85073(16) 0.43096(14) 0.0734(11) Uani 1 1 d .
O4 O 0.1033(4) 0.42166(19) 0.26613(17) 0.0919(13) Uani 1 1 d .
O16 O 0.3066(4) 0.8642(2) 0.31954(18) 0.1028(13) Uani 1 1 d .
O17 O 0.3453(5) 0.5061(3) 0.32787(19) 0.1212(16) Uani 1 1 d .
C67 C 0.4362(14) 0.1685(4) 0.2931(4) 0.214(6) Uani 1 1 d D
H67A H 0.4901 0.1580 0.2630 0.322 Uiso 1 1 calc R
H67B H 0.3510 0.1472 0.2754 0.322 Uiso 1 1 calc R
H67C H 0.4604 0.1499 0.3228 0.322 Uiso 1 1 calc R
C87 C 0.6117(5) 0.5093(2) 0.53478(19) 0.0576(13) Uani 1 1 d .
H87 H 0.6876 0.5157 0.5582 0.069 Uiso 1 1 calc R
O18 O 0.0847(8) 0.5141(4) 0.3898(4) 0.202(3) Uani 1 1 d .
O19 O 0.8529(10) 0.5737(4) 0.1212(4) 0.222(3) Uiso 1 1 d .

loop_
_atom_site_aniso_label
_atom_site_aniso_U_11
_atom_site_aniso_U_22
_atom_site_aniso_U_33
_atom_site_aniso_U_23
_atom_site_aniso_U_13
_atom_site_aniso_U_12
N1 0.052(3) 0.056(3) 0.058(2) 0.021(2) -0.0044(19) 0.004(2)
N8 0.056(3) 0.070(3) 0.066(2) 0.031(2) -0.008(2) 0.007(3)
N9 0.054(3) 0.064(3) 0.060(2) 0.022(2) -0.0028(19) 0.005(2)
N10 0.164(8) 0.158(7) 0.198(8) 0.121(6) -0.038(6) 0.009(6)
N6 0.078(3) 0.062(3) 0.065(2) 0.027(2) -0.011(2) 0.008(3)
N5 0.078(3) 0.054(3) 0.062(2) 0.016(2) -0.016(2) -0.001(2)
N7 0.185(10) 0.096(5) 0.141(6) 0.065(5) 0.026(6) 0.012(6)
N3 0.076(3) 0.043(2) 0.073(2) 0.023(2) -0.013(2) 0.011(2)
N2 0.077(3) 0.051(3) 0.081(3) 0.023(2) -0.019(3) 0.007(3)
N4 0.075(4) 0.130(5) 0.100(4) 0.051(4) -0.015(3) 0.016(4)
N12 0.052(3) 0.068(3) 0.070(3) 0.025(2) 0.021(2) 0.011(2)
N11 0.098(4) 0.087(3) 0.067(3) 0.024(3) 0.019(3) 0.017(3)
N13 0.067(3) 0.081(3) 0.078(3) 0.018(2) 0.018(2) 0.007(3)
C1 0.057(3) 0.055(3) 0.064(3) 0.018(2) -0.003(3) 0.011(2)
C3 0.067(4) 0.046(3) 0.052(3) 0.010(2) -0.007(3) 0.015(3)
C4 0.063(4) 0.048(3) 0.056(3) 0.021(2) 0.007(3) 0.012(3)
C5 0.065(4) 0.066(3) 0.065(3) 0.033(3) -0.002(3) 0.015(3)
C6 0.053(4) 0.093(4) 0.063(3) 0.038(3) -0.003(3) 0.009(3)
C2 0.063(4) 0.064(3) 0.068(3) 0.019(3) -0.005(3) 0.010(3)
C9 0.068(4) 0.054(3) 0.065(3) 0.023(3) 0.000(3) 0.013(3)
C7 0.072(4) 0.073(4) 0.077(3) 0.031(3) 0.004(3) -0.003(3)
C8 0.076(4) 0.056(3) 0.089(4) 0.026(3) -0.005(3) 0.004(3)
C10 0.053(3) 0.067(3) 0.068(3) 0.031(3) 0.002(3) 0.001(3)
C11 0.068(4) 0.059(3) 0.067(3) 0.020(3) 0.009(3) 0.001(3)
C12 0.064(4) 0.063(4) 0.054(3) 0.014(3) -0.006(3) 0.005(3)
C13 0.089(5) 0.067(4) 0.056(3) 0.022(3) 0.005(3) 0.021(4)
C14 0.091(5) 0.065(4) 0.065(3) 0.029(3) 0.010(3) 0.009(4)
C15 0.128(7) 0.072(4) 0.087(4) 0.035(4) 0.027(4) 0.010(5)
C18 0.122(6) 0.099(5) 0.100(4) 0.053(4) -0.006(4) 0.037(4)
C17 0.142(8) 0.120(6) 0.120(6) 0.062(5) -0.017(5) 0.034(6)
C16 0.187(10) 0.102(6) 0.100(5) 0.059(5) 0.008(6) 0.052(7)
C19 0.053(3) 0.069(3) 0.060(3) 0.028(2) 0.004(2) 0.013(3)
C20 0.056(3) 0.076(3) 0.067(3) 0.034(3) 0.008(2) 0.016(3)
C22 0.068(4) 0.064(3) 0.061(3) 0.019(3) 0.014(3) 0.017(3)
C21 0.042(3) 0.066(4) 0.051(3) 0.021(3) 0.003(3) 0.012(3)
C23 0.080(4) 0.079(4) 0.090(4) 0.040(3) 0.006(3) 0.016(4)
C24 0.102(6) 0.080(5) 0.117(5) 0.050(4) 0.015(5) 0.021(5)
C27 0.091(5) 0.096(5) 0.096(4) 0.042(4) -0.009(4) 0.000(4)
C25 0.128(8) 0.079(4) 0.139(6) 0.054(5) 0.004(6) -0.005(5)
C26 0.119(7) 0.094(5) 0.137(6) 0.059(5) -0.021(5) -0.031(5)
C52 0.046(3) 0.070(3) 0.078(3) 0.027(3) 0.012(2) 0.013(3)
C48 0.065(4) 0.080(3) 0.076(3) 0.028(3) 0.017(3) 0.016(3)
C49 0.082(5) 0.083(4) 0.087(4) 0.031(3) 0.006(3) 0.014(3)
C56 0.058(4) 0.074(4) 0.086(4) 0.034(3) 0.021(3) 0.015(3)
C44 0.067(4) 0.070(4) 0.072(3) 0.023(3) 0.022(3) 0.024(3)
C53 0.066(4) 0.081(4) 0.085(4) 0.027(3) 0.005(3) 0.011(3)
C45 0.086(4) 0.081(4) 0.082(4) 0.025(3) 0.023(3) 0.024(4)
C46 0.110(6) 0.085(5) 0.121(5) 0.034(4) 0.024(4) 0.027(4)
C54 0.076(4) 0.101(4) 0.090(4) 0.030(3) 0.004(3) 0.014(4)
C58 0.075(5) 0.073(4) 0.148(6) 0.048(4) 0.016(4) 0.002(4)
C57 0.071(4) 0.075(4) 0.100(4) 0.027(3) 0.017(3) 0.009(3)
C50 0.135(7) 0.123(5) 0.074(4) 0.029(4) -0.010(4) 0.034(5)
C47 0.151(7) 0.068(4) 0.128(5) 0.031(4) 0.029(5) 0.012(4)
C59 0.118(6) 0.083(5) 0.171(7) 0.040(5) 0.026(5) -0.002(4)
C51 0.166(9) 0.193(9) 0.118(6) 0.067(6) -0.015(6) 0.038(7)
C68 0.080(4) 0.085(4) 0.080(4) 0.024(3) 0.027(3) 0.023(4)
C64 0.079(5) 0.089(4) 0.085(4) 0.013(3) 0.013(3) -0.005(4)
C60 0.082(5) 0.087(4) 0.126(5) 0.036(4) 0.035(4) 0.018(4)
C69 0.101(5) 0.088(4) 0.097(4) 0.025(3) 0.033(4) 0.017(4)
C61 0.106(6) 0.116(5) 0.116(5) 0.029(4) -0.008(4) 0.027(5)
C72 0.137(7) 0.129(6) 0.082(4) 0.034(4) 0.037(4) 0.042(5)
C70 0.118(6) 0.089(5) 0.121(5) 0.035(4) 0.048(4) 0.006(4)
C65 0.104(6) 0.108(6) 0.115(5) 0.031(4) 0.008(4) -0.023(5)
C73 0.244(13) 0.211(10) 0.082(5) 0.015(6) 0.009(6) 0.113(10)
C75 0.229(14) 0.254(13) 0.119(7) 0.034(7) -0.001(8) 0.095(11)
C66 0.212(12) 0.113(6) 0.134(7) 0.011(5) 0.035(7) -0.050(7)
C71 0.167(9) 0.111(6) 0.139(6) 0.054(5) 0.050(6) 0.011(6)
C62 0.154(10) 0.168(9) 0.214(11) 0.037(8) -0.025(8) 0.067(7)
C74 0.37(3) 0.49(3) 0.243(17) -0.134(18) -0.120(17) 0.32(3)
C63 0.249(17) 0.198(11) 0.245(14) 0.065(10) -0.075(13) 0.058(10)
C40 0.093(5) 0.099(4) 0.064(3) 0.022(3) 0.024(3) 0.028(4)
C42 0.110(6) 0.137(6) 0.104(5) 0.060(4) 0.026(4) 0.046(5)
C41 0.100(5) 0.113(5) 0.089(4) 0.030(4) 0.026(4) 0.036(4)
C43 0.136(7) 0.179(8) 0.120(6) 0.056(5) 0.026(5) 0.066(6)
C28 0.103(5) 0.105(5) 0.090(4) 0.035(4) 0.020(4) 0.012(4)
C30 0.123(7) 0.231(10) 0.151(7) 0.126(7) 0.010(6) 0.039(7)
C29 0.169(9) 0.109(5) 0.104(5) 0.050(4) -0.019(5) -0.001(5)
C31 0.171(11) 0.226(11) 0.235(11) 0.156(10) -0.064(9) -0.013(8)
C32 0.135(6) 0.086(4) 0.069(4) 0.021(3) 0.026(4) 0.005(4)
C33 0.158(8) 0.094(5) 0.108(5) 0.037(4) 0.019(5) -0.004(5)
C34 0.222(12) 0.098(6) 0.136(6) 0.030(5) 0.047(7) -0.019(6)
C35 0.37(3) 0.151(10) 0.231(13) 0.058(9) 0.101(14) -0.040(12)
C36 0.102(5) 0.109(5) 0.084(4) 0.032(4) 0.031(4) 0.016(4)
C37 0.111(6) 0.098(5) 0.106(5) 0.044(4) 0.010(4) 0.010(4)
C39 0.200(13) 0.150(9) 0.289(14) 0.138(9) -0.061(11) -0.043(8)
C38 0.114(7) 0.151(8) 0.214(9) 0.102(7) 0.019(7) 0.022(6)
O2 0.075(3) 0.141(4) 0.124(3) 0.036(3) -0.034(3) 0.001(3)
C84 0.088(4) 0.049(3) 0.071(3) 0.025(3) 0.006(3) 0.018(3)
O3 0.136(5) 0.134(4) 0.217(6) 0.102(4) -0.071(4) 0.008(4)
C55 0.111(6) 0.119(5) 0.083(4) 0.036(4) -0.007(4) 0.030(4)
O6 0.143(6) 0.137(5) 0.193(6) 0.085(5) 0.006(5) -0.028(4)
O8 0.210(8) 0.153(5) 0.271(8) 0.163(6) 0.003(6) 0.006(5)
O5 0.283(11) 0.145(5) 0.217(7) 0.127(5) -0.014(7) -0.047(6)
O9 0.276(12) 0.290(11) 0.399(15) 0.286(11) -0.186(12) -0.099(9)
O14 0.106(3) 0.059(2) 0.094(3) 0.0319(19) -0.027(2) 0.013(2)
O15 0.120(4) 0.051(2) 0.089(2) 0.027(2) -0.018(2) 0.013(2)
C85 0.074(4) 0.045(3) 0.054(3) 0.025(2) 0.011(3) 0.013(3)
C86 0.071(4) 0.054(3) 0.055(3) 0.026(2) 0.005(3) 0.009(3)
C79 0.067(4) 0.072(3) 0.082(4) 0.027(3) 0.002(3) 0.005(3)
C78 0.064(4) 0.074(4) 0.079(3) 0.024(3) -0.017(3) 0.016(3)
C77 0.045(3) 0.058(3) 0.069(3) 0.019(3) -0.003(3) 0.001(3)
C80 0.059(4) 0.067(4) 0.057(3) 0.021(3) -0.001(3) 0.009(3)
C82 0.077(4) 0.068(3) 0.085(4) 0.025(3) -0.010(3) 0.000(3)
C83 0.076(5) 0.087(4) 0.064(3) 0.022(3) -0.011(3) 0.017(4)
C81 0.076(4) 0.072(4) 0.076(3) 0.035(3) -0.014(3) -0.002(3)
C76 0.062(4) 0.075(4) 0.084(4) 0.015(3) -0.008(3) 0.007(4)
O11 0.092(3) 0.086(3) 0.101(3) 0.038(2) -0.027(2) 0.017(2)
O10 0.090(3) 0.083(3) 0.129(3) 0.038(3) -0.042(3) -0.008(3)
O13 0.087(3) 0.097(3) 0.102(3) 0.040(2) -0.038(2) -0.013(3)
O12 0.142(5) 0.100(3) 0.133(4) 0.054(3) -0.073(4) -0.016(3)
O7 0.057(2) 0.084(2) 0.058(2) 0.0244(18) -0.0018(18) 0.0110(19)
O1 0.095(3) 0.0482(19) 0.075(2) 0.0271(17) -0.0197(19) 0.0132(19)
O4 0.090(3) 0.091(3) 0.078(2) 0.026(2) -0.030(2) 0.001(2)
O16 0.068(3) 0.146(4) 0.106(3) 0.062(3) 0.004(2) 0.016(3)
O17 0.094(3) 0.149(4) 0.106(3) 0.029(3) 0.000(3) 0.029(3)
C67 0.241(15) 0.190(11) 0.147(8) 0.031(8) 0.010(9) -0.075(10)
C87 0.069(4) 0.049(3) 0.060(3) 0.028(2) 0.003(2) 0.012(3)
O18 0.153(7) 0.238(8) 0.223(7) 0.101(6) 0.025(5) 0.019(5)

loop_
_atom_type_symbol
_atom_type_description
_atom_type_scat_dispersion_real
_atom_type_scat_dispersion_imag
_atom_type_scat_source
C C 0.0033 0.0016 'International Tables Vol C Tables 4.2.6.8 and 6.1.1.4'
H H 0.0000 0.0000 'International Tables Vol C Tables 4.2.6.8 and 6.1.1.4'
N N 0.0061 0.0033 'International Tables Vol C Tables 4.2.6.8 and 6.1.1.4'
O O 0.0106 0.0060 'International Tables Vol C Tables 4.2.6.8 and 6.1.1.4'

loop_
_geom_angle_atom_site_label_1
_geom_angle_atom_site_label_2
_geom_angle_atom_site_label_3
_geom_angle
_geom_angle_site_symmetry_1
_geom_angle_site_symmetry_3
C1 N1 C10 113.6(3) . .
C1 N1 C19 115.0(4) . .
C10 N1 C19 113.6(3) . .
C21 N8 C20 120.9(4) . .
C21 N9 C22 127.7(4) . .
O9 N10 O8 122.0(8) . .
O9 N10 C24 117.7(9) . .
O8 N10 C24 120.2(10) . .
C12 N6 C13 126.6(4) . .
C12 N5 C11 121.4(4) . .
O5 N7 O6 123.9(10) . .
O5 N7 C15 117.1(9) . .
O6 N7 C15 119.0(7) . .
C3 N3 C4 127.2(4) . .
C3 N2 C2 124.0(4) . .
O2 N4 O3 123.7(6) . .
O2 N4 C6 118.6(6) . .
O3 N4 C6 117.6(6) . .
C56 N12 C52 111.0(4) . .
C56 N12 C48 109.8(4) . .
C52 N12 C48 107.3(4) . .
C56 N12 C44 106.9(4) . .
C52 N12 C44 111.6(4) . .
C48 N12 C44 110.3(4) . .
C40 N11 C32 110.4(4) . .
C40 N11 C28 107.9(4) . .
C32 N11 C28 110.8(5) . .
C40 N11 C36 110.2(5) . .
C32 N11 C36 106.9(4) . .
C28 N11 C36 110.6(5) . .
C68 N13 C60 111.7(4) . .
C68 N13 C64 104.8(4) . .
C60 N13 C64 111.4(5) . .
C68 N13 C72 112.3(4) . .
C60 N13 C72 105.1(5) . .
C64 N13 C72 111.8(5) . .
N1 C1 C2 111.8(4) . .
O1 C3 N2 123.6(4) . .
O1 C3 N3 123.6(5) . .
N2 C3 N3 112.8(4) . .
N3 C4 C9 125.9(4) . .
N3 C4 C5 117.2(4) . .
C9 C4 C5 116.9(5) . .
C6 C5 C4 119.4(4) . .
C5 C6 C7 124.2(5) . .
C5 C6 N4 117.4(5) . .
C7 C6 N4 118.4(6) . .
N2 C2 C1 112.6(4) . .
C8 C9 C4 121.0(5) . .
C6 C7 C8 115.7(5) . .
C9 C8 C7 122.6(5) . .
N1 C10 C11 116.7(4) . .
N5 C11 C10 110.6(4) . .
O4 C12 N5 123.2(5) . .
O4 C12 N6 123.2(5) . .
N5 C12 N6 113.6(4) . .
C14 C13 C18 119.1(6) . .
C14 C13 N6 118.1(5) . .
C18 C13 N6 122.8(6) . .
C13 C14 C15 118.9(6) . .
C16 C15 C14 122.4(8) . .
C16 C15 N7 119.7(8) . .
C14 C15 N7 117.9(7) . .
C17 C18 C13 120.5(7) . .
C18 C17 C16 121.2(7) . .
C15 C16 C17 117.8(7) . .
N1 C19 C20 108.8(4) . .
N8 C20 C19 112.6(4) . .
C23 C22 N9 117.7(5) . .
C23 C22 C27 118.2(6) . .
N9 C22 C27 124.1(5) . .
O7 C21 N8 123.6(4) . .
O7 C21 N9 122.8(5) . .
N8 C21 N9 113.5(4) . .
C24 C23 C22 119.1(6) . .
C25 C24 C23 123.0(6) . .
C25 C24 N10 119.4(8) . .
C23 C24 N10 117.6(8) . .
C26 C27 C22 118.9(6) . .
C26 C25 C24 119.1(7) . .
C25 C26 C27 121.6(7) . .
N12 C52 C53 116.6(4) . .
C49 C48 N12 117.5(5) . .
C50 C49 C48 110.7(6) . .
N12 C56 C57 117.4(4) . .
N12 C44 C45 115.2(4) . .
C52 C53 C54 109.0(5) . .
C46 C45 C44 111.4(5) . .
C47 C46 C45 112.6(6) . .
C55 C54 C53 113.9(6) . .
C57 C58 C59 112.4(6) . .
C58 C57 C56 111.4(5) . .
C49 C50 C51 112.7(7) . .
N13 C68 C69 116.2(5) . .
C65 C64 N13 116.6(5) . .
C61 C60 N13 116.1(6) . .
C70 C69 C68 107.9(5) . .
C60 C61 C62 110.9(7) . .
N13 C72 C73 110.9(6) . .
C69 C70 C71 112.7(6) . .
C64 C65 C66 107.7(6) . .
C74 C73 C72 116.0(8) . .
C67 C66 C65 113.3(7) . .
C63 C62 C61 115.4(9) . .
C73 C74 C75 107.1(8) . .
C41 C40 N11 116.8(5) . .
C41 C42 C43 115.0(6) . .
C40 C41 C42 112.9(5) . .
N11 C28 C29 117.3(6) . .
C31 C30 C29 114.0(9) . .
C28 C29 C30 113.3(7) . .
N11 C32 C33 114.3(5) . .
C34 C33 C32 107.5(7) . .
C35 C34 C33 111.4(8) . .
C37 C36 N11 116.8(5) . .
C38 C37 C36 111.9(5) . .
C37 C38 C39 110.0(7) . .
O15 C84 O14 125.1(4) . .
O15 C84 C85 116.5(5) . .
O14 C84 C85 118.4(5) . .
C86 C85 C87 118.5(4) . 2_666
C86 C85 C84 120.7(5) . .
C87 C85 C84 120.8(5) 2_666 .
C87 C86 C85 120.9(4) . .
C80 C79 C78 121.2(5) . .
C77 C78 C79 120.4(5) . .
C82 C77 C78 117.9(4) . .
C82 C77 C76 122.7(5) . .
C78 C77 C76 119.3(5) . .
C81 C80 C79 118.3(4) . .
C81 C80 C83 123.3(5) . .
C79 C80 C83 118.4(6) . .
C77 C82 C81 121.2(5) . .
O13 C83 O12 124.9(5) . .
O13 C83 C80 118.1(5) . .
O12 C83 C80 117.1(6) . .
C80 C81 C82 120.9(5) . .
O10 C76 O11 124.2(5) . .
O10 C76 C77 117.5(6) . .
O11 C76 C77 118.3(6) . .
C86 C87 C85 120.6(4) . 2_666

loop_
_geom_bond_atom_site_label_1
_geom_bond_atom_site_label_2
_geom_bond_distance
_geom_bond_site_symmetry_2
N1 C1 1.444(6) .
N1 C10 1.453(6) .
N1 C19 1.476(6) .
N8 C21 1.337(6) .
N8 C20 1.459(6) .
N9 C21 1.366(6) .
N9 C22 1.393(7) .
N10 O9 1.172(9) .
N10 O8 1.201(9) .
N10 C24 1.489(9) .
N6 C12 1.362(6) .
N6 C13 1.412(7) .
N5 C12 1.339(6) .
N5 C11 1.453(6) .
N7 O5 1.210(8) .
N7 O6 1.220(8) .
N7 C15 1.484(11) .
N3 C3 1.371(6) .
N3 C4 1.389(6) .
N2 C3 1.335(6) .
N2 C2 1.437(6) .
N4 O2 1.200(7) .
N4 O3 1.225(7) .
N4 C6 1.499(7) .
N12 C56 1.505(7) .
N12 C52 1.505(6) .
N12 C48 1.521(6) .
N12 C44 1.525(6) .
N11 C40 1.509(6) .
N11 C32 1.512(7) .
N11 C28 1.514(8) .
N11 C36 1.520(8) .
N13 C68 1.505(7) .
N13 C60 1.513(8) .
N13 C64 1.528(8) .
N13 C72 1.528(7) .
C1 C2 1.503(6) .
C3 O1 1.225(5) .
C4 C9 1.391(6) .
C4 C5 1.403(6) .
C5 C6 1.359(7) .
C6 C7 1.369(7) .
C9 C8 1.362(7) .
C7 C8 1.371(7) .
C10 C11 1.521(7) .
C12 O4 1.237(5) .
C13 C14 1.349(8) .
C13 C18 1.409(8) .
C14 C15 1.388(8) .
C15 C16 1.368(10) .
C18 C17 1.348(9) .
C17 C16 1.369(11) .
C19 C20 1.523(7) .
C22 C23 1.379(7) .
C22 C27 1.408(8) .
C21 O7 1.232(5) .
C23 C24 1.359(9) .
C24 C25 1.342(10) .
C27 C26 1.385(9) .
C25 C26 1.324(9) .
C52 C53 1.527(7) .
C48 C49 1.495(7) .
C49 C50 1.488(8) .
C56 C57 1.516(7) .
C44 C45 1.534(8) .
C53 C54 1.527(8) .
C45 C46 1.525(8) .
C46 C47 1.508(9) .
C54 C55 1.515(8) .
C58 C57 1.490(9) .
C58 C59 1.523(9) .
C50 C51 1.540(10) .
C68 C69 1.552(9) .
C64 C65 1.517(9) .
C60 C61 1.494(9) .
C69 C70 1.515(9) .
C61 C62 1.529(11) .
C72 C73 1.541(12) .
C70 C71 1.5196(11) .
C65 C66 1.5204(11) .
C73 C74 1.5192(11) .
C75 C74 1.5197(11) .
C66 C67 1.5196(11) .
C62 C63 1.5195(11) .
C40 C41 1.478(8) .
C42 C41 1.494(8) .
C42 C43 1.524(9) .
C28 C29 1.519(9) .
C30 C31 1.502(11) .
C30 C29 1.520(12) .
C32 C33 1.539(10) .
C33 C34 1.527(10) .
C34 C35 1.5194(11) .
C36 C37 1.5197(11) .
C37 C38 1.5198(11) .
C39 C38 1.5197(11) .
C84 O15 1.245(6) .
C84 O14 1.248(6) .
C84 C85 1.527(7) .
C85 C86 1.377(7) .
C85 C87 1.390(6) 2_666
C86 C87 1.366(6) .
C79 C80 1.375(7) .
C79 C78 1.387(7) .
C78 C77 1.377(7) .
C77 C82 1.373(7) .
C77 C76 1.504(7) .
C80 C81 1.357(7) .
C80 C83 1.517(8) .
C82 C81 1.387(7) .
C83 O13 1.231(7) .
C83 O12 1.259(7) .
C76 O10 1.251(7) .
C76 O11 1.255(7) .
C87 C85 1.390(6) 2_666
